data_4127580
loop_
_publ_author_name
'Zhao, Kuo'
'Yamashita, Kenji'
'Carpenter, Joseph E.'
'Sherwood, Trevor C.'
'Ewing, William R.'
'Cheng, Peter T. W.'
'Knowles, Robert R.'

_publ_section_title
;
 Catalytic Ring Expansions of Cyclic Alcohols Enabled by Proton-Coupled
 Electron Transfer.
;
_journal_issue 22
_journal_name_full 'Journal of the American Chemical Society'
_journal_page_first 8752
_journal_page_last 8757
_journal_paper_doi 10.1021/jacs.9b03973
_journal_volume 141
_journal_year 2019
_chemical_formula_sum 'C14 H25 N O3'
_chemical_formula_weight 255.35
_chemical_name_common KZ-I-417
_space_group_crystal_system monoclinic
_space_group_IT_number 14
_space_group_name_Hall '-P 2ybc'
_space_group_name_H-M_alt 'P 1 21/c 1'
_symmetry_space_group_name_Hall '-P 2ybc'
_symmetry_space_group_name_H-M 'P 1 21/c 1'
_atom_sites_solution_hydrogens geom
_cell_angle_alpha 90
_cell_angle_beta 91.5498(12)
_cell_angle_gamma 90
_cell_formula_units_Z 4
_cell_length_a 12.5640(5)
_cell_length_b 9.2554(4)
_cell_length_c 12.3410(5)
_cell_measurement_reflns_used 9919
_cell_measurement_temperature 100.(2)
_cell_measurement_theta_max 70.0891
_cell_measurement_theta_min 3.5191
_cell_volume 1434.55(10)
_computing_cell_refinement 'SAINT V8.38A (Bruker AXS Inc., 2017)'
_computing_data_collection 'Bruker Instrument Service vV6.2.6'
_computing_data_reduction 'SAINT V8.38A (Bruker AXS Inc., 2017)'
_computing_molecular_graphics 'shelXle (C.B. Huebschle, rev 833)'
_computing_structure_refinement 'SHELXL-2014/7 (Sheldrick, 2014)'
_computing_structure_solution 'SHELXT (Sheldrick, 2016)'
_diffrn_ambient_temperature 100.(2)
_diffrn_detector_area_resol_mean 10.4167
_diffrn_measured_fraction_theta_full 0.997
_diffrn_measured_fraction_theta_max 0.997
_diffrn_measurement_device_type 'Bruker Photon 100 CMOS'
_diffrn_radiation_type 'Cu K\a'
_diffrn_radiation_wavelength 1.54178
_diffrn_reflns_av_R_equivalents 0.0251
_diffrn_reflns_av_unetI/netI 0.0168
_diffrn_reflns_limit_h_max 15
_diffrn_reflns_limit_h_min -15
_diffrn_reflns_limit_k_max 11
_diffrn_reflns_limit_k_min -11
_diffrn_reflns_limit_l_max 14
_diffrn_reflns_limit_l_min -14
_diffrn_reflns_number 15321
_diffrn_reflns_theta_full 68.24
_diffrn_reflns_theta_max 68.24
_diffrn_reflns_theta_min 3.52
_diffrn_source 'I\mS microfocus source'
_exptl_absorpt_coefficient_mu 0.658
_exptl_absorpt_correction_T_max 0.87
_exptl_absorpt_correction_T_min 0.78
_exptl_absorpt_correction_type multi-scan
_exptl_absorpt_process_details 'SADABS V2014/5 (Bruker AXS Inc.)'
_exptl_crystal_density_diffrn 1.182
_exptl_crystal_density_method 'not measured'
_exptl_crystal_description prism
_exptl_crystal_F_000 560
_exptl_crystal_size_max 0.388
_exptl_crystal_size_mid 0.258
_exptl_crystal_size_min 0.220
_refine_diff_density_max 0.276
_refine_diff_density_min -0.226
_refine_ls_extinction_method none
_refine_ls_goodness_of_fit_ref 1.034
_refine_ls_hydrogen_treatment constr
_refine_ls_matrix_type full
_refine_ls_number_parameters 168
_refine_ls_number_reflns 2620
_refine_ls_number_restraints 0
_refine_ls_restrained_S_all 1.034
_refine_ls_R_factor_all 0.0350
_refine_ls_R_factor_gt 0.0337
_refine_ls_shift/su_max 0.000
_refine_ls_shift/su_mean 0.000
_refine_ls_structure_factor_coef Fsqd
_refine_ls_weighting_details 'w=1/[\s^2^(Fo^2^)+(0.0334P)^2^+0.6068P] where P=(Fo^2^+2Fc^2^)/3'
_refine_ls_weighting_scheme calc
_refine_ls_wR_factor_gt 0.0796
_refine_ls_wR_factor_ref 0.0806
_reflns_number_gt 2507
_reflns_number_total 2620
_reflns_threshold_expression 'I > 2\s(I)'
_cod_data_source_file ja9b03973_si_002.cif
_cod_data_source_block PDJKZ2
_cod_database_code 4127580

loop_
_space_group_symop_operation_xyz
'x, y, z'
'-x, y+1/2, -z+1/2'
'-x, -y, -z'
'x, -y-1/2, z-1/2'

loop_
_atom_site_type_symbol
_atom_site_label
_atom_site_fract_x
_atom_site_fract_y
_atom_site_fract_z
_atom_site_U_iso_or_equiv
_atom_site_adp_type
_atom_site_calc_flag
_atom_site_refinement_flags_adp
_atom_site_refinement_flags_posn
_atom_site_occupancy
O O1 0.40573(6) 0.51279(9) 0.60569(6) 0.02495(19) Uani d . . 1
N N1 0.18431(7) 0.31203(9) 0.62537(7) 0.01535(19) Uani d . . 1
C C1 0.22950(8) 0.16685(11) 0.63507(8) 0.0170(2) Uani d . . 1
H H1A 0.17383 0.095509 0.61449 0.02 Uiso calc U R 1
H H1B 0.250418 0.149267 0.711858 0.02 Uiso calc U R 1
O O2 0.21276(6) 0.35916(8) 0.80526(6) 0.02124(18) Uani d . . 1
C C2 0.32619(9) 0.14197(12) 0.56512(9) 0.0211(2) Uani d . . 1
H H2 0.30178 0.149517 0.487523 0.025 Uiso calc U R 1
O O3 0.12668(6) 0.51954(8) 0.69417(6) 0.01820(18) Uani d . . 1
C C3 0.41504(8) 0.25535(12) 0.58459(9) 0.0220(2) Uani d . . 1
H H3 0.473538 0.228107 0.535168 0.026 Uiso calc U R 1
C C4 0.38127(8) 0.40803(12) 0.55148(8) 0.0188(2) Uani d . . 1
C C5 0.31975(9) 0.42852(12) 0.44485(8) 0.0209(2) Uani d . . 1
H H5A 0.320825 0.33726 0.403044 0.025 Uiso calc U R 1
H H5B 0.354878 0.503987 0.401613 0.025 Uiso calc U R 1
C C6 0.20388(9) 0.47264(12) 0.46336(9) 0.0212(2) Uani d . . 1
H H6A 0.203564 0.561993 0.507454 0.025 Uiso calc U R 1
H H6B 0.169072 0.494992 0.392404 0.025 Uiso calc U R 1
C C7 0.13870(8) 0.35731(11) 0.52006(8) 0.0179(2) Uani d . . 1
H H7A 0.066036 0.395135 0.530787 0.021 Uiso calc U R 1
H H7B 0.132392 0.271663 0.472267 0.021 Uiso calc U R 1
C C8 0.36425(11) -0.01313(14) 0.58465(13) 0.0372(3) Uani d . . 1
H H8A 0.306613 -0.080527 0.565457 0.056 Uiso calc U R 1
H H8B 0.384795 -0.02535 0.661273 0.056 Uiso calc U R 1
H H8C 0.42573 -0.032844 0.539726 0.056 Uiso calc U R 1
C C9 0.46460(9) 0.25475(15) 0.69857(11) 0.0321(3) Uani d . . 1
H H9A 0.488928 0.15693 0.71686 0.048 Uiso calc U R 1
H H9B 0.41146 0.285698 0.750422 0.048 Uiso calc U R 1
H H9C 0.525305 0.321248 0.701773 0.048 Uiso calc U R 1
C C10 0.17785(8) 0.39431(11) 0.71614(8) 0.0157(2) Uani d . . 1
C C11 0.13449(8) 0.64003(12) 0.77257(9) 0.0197(2) Uani d . . 1
C C12 0.25069(9) 0.68058(13) 0.79118(10) 0.0246(3) Uani d . . 1
H H12A 0.284105 0.695018 0.721162 0.037 Uiso calc U R 1
H H12B 0.287541 0.602822 0.830905 0.037 Uiso calc U R 1
H H12C 0.255397 0.770074 0.833481 0.037 Uiso calc U R 1
C C13 0.08000(10) 0.60178(14) 0.87737(10) 0.0278(3) Uani d . . 1
H H13A 0.008022 0.565944 0.860625 0.042 Uiso calc U R 1
H H13B 0.075796 0.687982 0.923169 0.042 Uiso calc U R 1
H H13C 0.121082 0.526769 0.915831 0.042 Uiso calc U R 1
C C14 0.07394(10) 0.75902(13) 0.71275(10) 0.0299(3) Uani d . . 1
H H14A 0.109525 0.781376 0.645079 0.045 Uiso calc U R 1
H H14B 0.072243 0.845696 0.758286 0.045 Uiso calc U R 1
H H14C 0.000987 0.726781 0.696295 0.045 Uiso calc U R 1

loop_
_atom_site_aniso_label
_atom_site_aniso_U_11
_atom_site_aniso_U_22
_atom_site_aniso_U_33
_atom_site_aniso_U_12
_atom_site_aniso_U_13
_atom_site_aniso_U_23
O1 0.0250(4) 0.0237(4) 0.0262(4) -0.0041(3) 0.0005(3) -0.0049(3)
N1 0.0164(4) 0.0152(4) 0.0144(4) 0.0011(3) 0.0002(3) 0.0006(3)
C1 0.0188(5) 0.0143(5) 0.0179(5) 0.0000(4) 0.0015(4) 0.0010(4)
O2 0.0266(4) 0.0227(4) 0.0144(4) 0.0046(3) 0.0002(3) 0.0010(3)
C2 0.0247(6) 0.0169(5) 0.0221(5) 0.0019(4) 0.0063(4) -0.0008(4)
O3 0.0197(4) 0.0165(4) 0.0183(4) 0.0035(3) -0.0016(3) -0.0027(3)
C3 0.0167(5) 0.0229(6) 0.0265(6) 0.0029(4) 0.0063(4) 0.0017(5)
C4 0.0157(5) 0.0217(6) 0.0194(5) -0.0020(4) 0.0064(4) -0.0003(4)
C5 0.0274(6) 0.0193(5) 0.0162(5) -0.0029(4) 0.0044(4) 0.0017(4)
C6 0.0271(6) 0.0205(5) 0.0158(5) 0.0006(4) -0.0021(4) 0.0035(4)
C7 0.0178(5) 0.0196(5) 0.0160(5) 0.0004(4) -0.0037(4) -0.0003(4)
C8 0.0364(7) 0.0208(6) 0.0554(9) 0.0073(5) 0.0210(6) 0.0027(6)
C9 0.0200(6) 0.0375(7) 0.0384(7) -0.0026(5) -0.0055(5) 0.0120(6)
C10 0.0131(5) 0.0169(5) 0.0171(5) -0.0007(4) 0.0030(4) 0.0011(4)
C11 0.0207(5) 0.0174(5) 0.0209(5) 0.0026(4) 0.0002(4) -0.0059(4)
C12 0.0224(6) 0.0221(6) 0.0294(6) -0.0011(5) 0.0009(4) -0.0055(5)
C13 0.0263(6) 0.0305(6) 0.0269(6) 0.0018(5) 0.0077(5) -0.0080(5)
C14 0.0349(7) 0.0218(6) 0.0325(6) 0.0099(5) -0.0062(5) -0.0064(5)

loop_
_atom_type_symbol
_atom_type_description
_atom_type_scat_dispersion_real
_atom_type_scat_dispersion_imag
_atom_type_scat_source
C C 0.0181 0.0091 'International Tables Vol C Tables 4.2.6.8 and 6.1.1.4'
H H 0.0000 0.0000 'International Tables Vol C Tables 4.2.6.8 and 6.1.1.4'
N N 0.0311 0.0180 'International Tables Vol C Tables 4.2.6.8 and 6.1.1.4'
O O 0.0492 0.0322 'International Tables Vol C Tables 4.2.6.8 and 6.1.1.4'

loop_
_geom_angle_atom_site_label_1
_geom_angle_atom_site_label_2
_geom_angle_atom_site_label_3
_geom_angle
C10 N1 C1 118.64(8)
C10 N1 C7 122.65(8)
C1 N1 C7 118.45(8)
N1 C1 C2 113.92(8)
N1 C1 H1A 108.8
C2 C1 H1A 108.8
N1 C1 H1B 108.8
C2 C1 H1B 108.8
H1A C1 H1B 107.7
C1 C2 C8 107.61(9)
C1 C2 C3 113.07(9)
C8 C2 C3 113.02(10)
C1 C2 H2 107.6
C8 C2 H2 107.6
C3 C2 H2 107.6
C10 O3 C11 119.59(8)
C9 C3 C4 110.74(10)
C9 C3 C2 114.62(9)
C4 C3 C2 113.08(9)
C9 C3 H3 105.9
C4 C3 H3 105.9
C2 C3 H3 105.9
O1 C4 C5 119.55(10)
O1 C4 C3 121.83(10)
C5 C4 C3 118.55(9)
C4 C5 C6 111.50(8)
C4 C5 H5A 109.3
C6 C5 H5A 109.3
C4 C5 H5B 109.3
C6 C5 H5B 109.3
H5A C5 H5B 108.0
C7 C6 C5 113.88(9)
C7 C6 H6A 108.8
C5 C6 H6A 108.8
C7 C6 H6B 108.8
C5 C6 H6B 108.8
H6A C6 H6B 107.7
N1 C7 C6 113.85(8)
N1 C7 H7A 108.8
C6 C7 H7A 108.8
N1 C7 H7B 108.8
C6 C7 H7B 108.8
H7A C7 H7B 107.7
C2 C8 H8A 109.5
C2 C8 H8B 109.5
H8A C8 H8B 109.5
C2 C8 H8C 109.5
H8A C8 H8C 109.5
H8B C8 H8C 109.5
C3 C9 H9A 109.5
C3 C9 H9B 109.5
H9A C9 H9B 109.5
C3 C9 H9C 109.5
H9A C9 H9C 109.5
H9B C9 H9C 109.5
O2 C10 O3 124.69(9)
O2 C10 N1 124.54(10)
O3 C10 N1 110.77(8)
O3 C11 C14 101.86(8)
O3 C11 C12 109.39(8)
C14 C11 C12 111.17(10)
O3 C11 C13 110.95(9)
C14 C11 C13 110.55(10)
C12 C11 C13 112.44(9)
C11 C12 H12A 109.5
C11 C12 H12B 109.5
H12A C12 H12B 109.5
C11 C12 H12C 109.5
H12A C12 H12C 109.5
H12B C12 H12C 109.5
C11 C13 H13A 109.5
C11 C13 H13B 109.5
H13A C13 H13B 109.5
C11 C13 H13C 109.5
H13A C13 H13C 109.5
H13B C13 H13C 109.5
C11 C14 H14A 109.5
C11 C14 H14B 109.5
H14A C14 H14B 109.5
C11 C14 H14C 109.5
H14A C14 H14C 109.5
H14B C14 H14C 109.5

loop_
_geom_bond_atom_site_label_1
_geom_bond_atom_site_label_2
_geom_bond_distance
O1 C4 1.2129(14)
N1 C10 1.3587(13)
N1 C1 1.4624(13)
N1 C7 1.4673(13)
C1 C2 1.5267(14)
C1 H1A 0.99
C1 H1B 0.99
O2 C10 1.2173(13)
C2 C8 1.5301(16)
C2 C3 1.5462(15)
C2 H2 1.0
O3 C10 1.3494(13)
O3 C11 1.4779(12)
C3 C9 1.5228(16)
C3 C4 1.5279(15)
C3 H3 1.0
C4 C5 1.5199(15)
C5 C6 1.5350(15)
C5 H5A 0.99
C5 H5B 0.99
C6 C7 1.5266(15)
C6 H6A 0.99
C6 H6B 0.99
C7 H7A 0.99
C7 H7B 0.99
C8 H8A 0.98
C8 H8B 0.98
C8 H8C 0.98
C9 H9A 0.98
C9 H9B 0.98
C9 H9C 0.98
C11 C14 1.5186(16)
C11 C12 1.5189(15)
C11 C13 1.5214(16)
C12 H12A 0.98
C12 H12B 0.98
C12 H12C 0.98
C13 H13A 0.98
C13 H13B 0.98
C13 H13C 0.98
C14 H14A 0.98
C14 H14B 0.98
C14 H14C 0.98

loop_
_geom_hbond_atom_site_label_D
_geom_hbond_atom_site_label_H
_geom_hbond_atom_site_label_A
_geom_hbond_site_symmetry_A
_geom_hbond_distance_DH
_geom_hbond_distance_HA
_geom_hbond_distance_DA
_geom_hbond_angle_DHA
C2 H2 O2 4_565 1.00 2.49 3.4739(13) 169.4
C5 H5A O2 4_565 0.99 2.55 3.4261(13) 147.1
C6 H6A O3 . 0.99 2.55 3.0647(13) 112.0
C12 H12B O2 . 0.98 2.46 3.0186(14) 115.8
C13 H13C O2 . 0.98 2.38 2.9491(14) 116.1

loop_
_geom_torsion_atom_site_label_1
_geom_torsion_atom_site_label_2
_geom_torsion_atom_site_label_3
_geom_torsion_atom_site_label_4
_geom_torsion
C10 N1 C1 C2 -121.78(10)
C7 N1 C1 C2 63.92(12)
N1 C1 C2 C8 179.66(10)
N1 C1 C2 C3 54.13(12)
C1 C2 C3 C9 63.49(13)
C8 C2 C3 C9 -59.07(13)
C1 C2 C3 C4 -64.72(12)
C8 C2 C3 C4 172.71(10)
C9 C3 C4 O1 9.11(14)
C2 C3 C4 O1 139.31(10)
C9 C3 C4 C5 -173.78(9)
C2 C3 C4 C5 -43.58(13)
O1 C4 C5 C6 -72.13(12)
C3 C4 C5 C6 110.69(10)
C4 C5 C6 C7 -64.53(12)
C10 N1 C7 C6 75.92(12)
C1 N1 C7 C6 -110.03(10)
C5 C6 C7 N1 56.87(12)
C11 O3 C10 O2 16.14(14)
C11 O3 C10 N1 -164.41(8)
C1 N1 C10 O2 4.41(15)
C7 N1 C10 O2 178.45(9)
C1 N1 C10 O3 -175.05(8)
C7 N1 C10 O3 -1.00(13)
C10 O3 C11 C14 175.87(9)
C10 O3 C11 C12 58.16(12)
C10 O3 C11 C13 -66.46(11)
